data_4340577
loop_
_publ_author_name
'Pandey, Souvik'
'L\"onnecke, Peter'
'Hey-Hawkins, Evamarie'

_publ_section_title
;
 Cross-dehydrocoupling: A Novel Synthetic Route to P-B-P-B Chains.
;
_journal_issue 16
_journal_name_full 'Inorganic chemistry'
_journal_page_first 8242
_journal_page_last 8249
_journal_paper_doi 10.1021/ic500316w
_journal_volume 53
_journal_year 2014
_chemical_formula_sum 'C28 H45.91 B2 Cl0.09 Fe P2'
_chemical_formula_weight 525.24
_chemical_name_systematic
;
 ?
;
_space_group_IT_number 14
_symmetry_cell_setting monoclinic
_symmetry_Int_Tables_number 14
_symmetry_space_group_name_Hall '-P 2yn'
_symmetry_space_group_name_H-M 'P 1 21/n 1'
_atom_sites_solution_hydrogens difmap
_atom_sites_solution_primary direct
_atom_sites_solution_secondary difmap
_audit_creation_date 2014-04-11T10:54:49-00:00
_audit_creation_method 'WinGX routine CIF_UPDATE'
_cell_angle_alpha 90
_cell_angle_beta 110.332(2)
_cell_angle_gamma 90
_cell_formula_units_Z 4
_cell_length_a 14.5332(3)
_cell_length_b 10.9678(2)
_cell_length_c 19.1413(3)
_cell_measurement_reflns_used 11625
_cell_measurement_temperature 130(2)
_cell_measurement_theta_max 32.292
_cell_measurement_theta_min 2.264
_cell_volume 2860.97(10)
_computing_cell_refinement
;
        CrysAlisPro, Agilent Technologies,
        Version 1.171.37.31 (release 14-01-2014 CrysAlis171 .NET)
        (compiled Jan 14 2014,18:38:05)
;
_computing_data_collection
;
        CrysAlisPro, Agilent Technologies,
        Version 1.171.37.31 (release 14-01-2014 CrysAlis171 .NET)
        (compiled Jan 14 2014,18:38:05)
;
_computing_data_reduction
;
        CrysAlisPro, Agilent Technologies,
        Version 1.171.37.31 (release 14-01-2014 CrysAlis171 .NET)
        (compiled Jan 14 2014,18:38:05)
;
_computing_molecular_graphics
;
 ORTEP3 for Windows
 L. J. Farrugia, J. Appl. Crystallogr. 1997, 30, 565.
;
_computing_publication_material
;
 WINGX
 L.J. Farrugia,
 J. Appl. Cryst., 2012, 45, 849-854.
;
_computing_structure_refinement 'SHELXL-2013 (Sheldrick, 2013)'
_computing_structure_solution
;
 SIR92
 A. Altomare, G. Cascarano, C. Giacovazzo and A. Guagliardi,
 J. Appl. Crystallogr. 1993, 26, 343-350.
;
_diffrn_ambient_temperature 130(2)
_diffrn_detector 'CCD plate'
_diffrn_detector_area_resol_mean 16.356
_diffrn_measured_fraction_theta_full 1
_diffrn_measured_fraction_theta_max 1
_diffrn_measurement_device 'four-circle diffractometer'
_diffrn_measurement_device_type 'Xcalibur, Sapphire3, Gemini'
_diffrn_measurement_method '\w scans'
_diffrn_orient_matrix_UB_11 0.0308754
_diffrn_orient_matrix_UB_12 -0.0219701
_diffrn_orient_matrix_UB_13 -0.0189105
_diffrn_orient_matrix_UB_21 0.0076394
_diffrn_orient_matrix_UB_22 -0.0547517
_diffrn_orient_matrix_UB_23 0.0209815
_diffrn_orient_matrix_UB_31 -0.0412055
_diffrn_orient_matrix_UB_32 -0.0265429
_diffrn_orient_matrix_UB_33 -0.0276133
_diffrn_radiation_monochromator graphite
_diffrn_radiation_probe x-ray
_diffrn_radiation_type MoK\a
_diffrn_radiation_wavelength 0.71073
_diffrn_reflns_av_R_equivalents 0.039
_diffrn_reflns_av_unetI/netI 0.0573
_diffrn_reflns_Laue_measured_fraction_full 1
_diffrn_reflns_Laue_measured_fraction_max 1
_diffrn_reflns_limit_h_max 20
_diffrn_reflns_limit_h_min -20
_diffrn_reflns_limit_k_max 15
_diffrn_reflns_limit_k_min -15
_diffrn_reflns_limit_l_max 27
_diffrn_reflns_limit_l_min -27
_diffrn_reflns_number 40125
_diffrn_reflns_point_group_measured_fraction_full 1
_diffrn_reflns_point_group_measured_fraction_max 1
_diffrn_reflns_theta_full 25.242
_diffrn_reflns_theta_max 30.507
_diffrn_reflns_theta_min 2.168
_diffrn_source 'Enhance (Mo) X-ray Source'
_exptl_absorpt_coefficient_mu 0.662
_exptl_absorpt_correction_T_max 1
_exptl_absorpt_correction_T_min 0.98981
_exptl_absorpt_correction_type multi-scan
_exptl_absorpt_process_details
;
        CrysAlisPro, Agilent Technologies,
        Version 1.171.37.31 (release 14-01-2014 CrysAlis171 .NET)
        (compiled Jan 14 2014,18:38:05)
        Empirical absorption correction using spherical harmonics,
 implemented in SCALE3 ABSPACK scaling algorithm.
        Empirical absorption correction using spherical harmonics,
 implemented in SCALE3 ABSPACK scaling algorithm.
;
_exptl_crystal_colour 'clear light orange'
_exptl_crystal_density_diffrn 1.219
_exptl_crystal_description prism
_exptl_crystal_F_000 1126
_exptl_crystal_size_max 0.3
_exptl_crystal_size_mid 0.3
_exptl_crystal_size_min 0.15
_refine_diff_density_max 0.366
_refine_diff_density_min -0.299
_refine_diff_density_rms 0.053
_refine_ls_extinction_method none
_refine_ls_goodness_of_fit_ref 1.021
_refine_ls_hydrogen_treatment refall
_refine_ls_matrix_type full
_refine_ls_number_parameters 492
_refine_ls_number_reflns 8722
_refine_ls_number_restraints 0
_refine_ls_restrained_S_all 1.021
_refine_ls_R_factor_all 0.0529
_refine_ls_R_factor_gt 0.0378
_refine_ls_shift/su_max 0.002
_refine_ls_shift/su_mean 0
_refine_ls_structure_factor_coef Fsqd
_refine_ls_weighting_details 'w=1/[\s^2^(Fo^2^)+(0.0327P)^2^+1.1859P] where P=(Fo^2^+2Fc^2^)/3'
_refine_ls_weighting_scheme calc
_refine_ls_wR_factor_gt 0.0784
_refine_ls_wR_factor_ref 0.0844
_reflns_number_gt 7048
_reflns_number_total 8722
_reflns_threshold_expression 'I > 2\s(I)'
_cod_data_source_file ic500316w_si_002.cif
_cod_data_source_block compound_5'_disorder_x1994fin
_cod_depositor_comments 'Adding full bibliography for 4340569--4340577.cif.'
_cod_original_sg_symbol_H-M 'P 21/n'
_cod_database_code 4340577

loop_
_symmetry_equiv_pos_as_xyz
'x, y, z'
'-x+1/2, y+1/2, -z+1/2'
'-x, -y, -z'
'x-1/2, -y-1/2, z-1/2'

loop_
_atom_site_label
_atom_site_type_symbol
_atom_site_fract_x
_atom_site_fract_y
_atom_site_fract_z
_atom_site_U_iso_or_equiv
_atom_site_adp_type
_atom_site_occupancy
_atom_site_calc_flag
Fe1 Fe 0.92789(2) 0.21249(2) 0.79307(2) 0.02100(6) Uani 1 d
Cl1 Cl 1.0961(3) 0.2984(5) 0.6143(3) 0.0361(17) Uani 0.093(3) d
P1 P 0.87655(3) 0.25059(4) 0.60210(2) 0.02056(8) Uani 1 d
P2 P 0.79635(3) -0.00356(4) 0.50807(2) 0.02209(8) Uani 1 d
C1 C 0.87747(11) 0.29880(13) 0.69252(7) 0.0222(3) Uani 1 d
C2 C 0.80106(11) 0.28727(16) 0.72337(8) 0.0270(3) Uani 1 d
C3 C 0.83194(13) 0.34776(16) 0.79358(8) 0.0323(4) Uani 1 d
C4 C 0.92587(13) 0.39667(15) 0.80651(8) 0.0310(3) Uani 1 d
C5 C 0.95494(12) 0.36718(14) 0.74508(8) 0.0256(3) Uani 1 d
C6 C 0.97395(13) 0.04332(15) 0.77639(9) 0.0314(3) Uani 1 d
C7 C 0.90028(14) 0.03447(16) 0.80866(10) 0.0348(4) Uani 1 d
C8 C 0.93379(13) 0.09641(16) 0.87799(9) 0.0323(3) Uani 1 d
C9 C 1.02829(12) 0.14374(15) 0.88814(9) 0.0295(3) Uani 1 d
C10 C 1.05324(12) 0.11098(15) 0.82531(9) 0.0293(3) Uani 1 d
C11 C 0.83789(12) 0.39375(14) 0.54579(8) 0.0274(3) Uani 1 d
C12 C 0.92046(17) 0.48761(18) 0.56954(10) 0.0403(4) Uani 1 d
C13 C 0.74725(15) 0.44721(18) 0.55699(10) 0.0381(4) Uani 1 d
C14 C 0.81557(15) 0.36289(17) 0.46346(9) 0.0345(4) Uani 1 d
C15 C 0.69488(11) -0.10971(14) 0.47981(8) 0.0254(3) Uani 1 d
C16 C 0.61290(12) -0.09364(16) 0.49973(9) 0.0306(3) Uani 1 d
C17 C 0.53644(14) -0.17741(18) 0.47724(11) 0.0395(4) Uani 1 d
C18 C 0.54224(15) -0.27767(17) 0.43581(10) 0.0410(4) Uani 1 d
C19 C 0.62374(15) -0.29498(17) 0.41590(10) 0.0403(4) Uani 1 d
C20 C 0.69970(14) -0.21218(16) 0.43743(9) 0.0347(4) Uani 1 d
C21 C 0.90065(12) -0.09750(15) 0.55933(9) 0.0272(3) Uani 1 d
C22 C 0.88497(11) -0.16936(15) 0.62236(8) 0.0258(3) Uani 1 d
C23 C 0.97817(13) -0.23067(16) 0.67310(10) 0.0324(4) Uani 1 d
C24 C 0.96068(18) -0.30015(19) 0.73578(10) 0.0454(5) Uani 1 d
C25 C 0.81327(11) 0.03891(16) 0.42144(8) 0.0263(3) Uani 1 d
C26 C 0.71904(11) 0.08340(16) 0.36137(8) 0.0270(3) Uani 1 d
C27 C 0.73771(13) 0.13740(18) 0.29396(9) 0.0344(4) Uani 1 d
C28 C 0.76344(19) 0.0436(3) 0.24640(11) 0.0528(6) Uani 1 d
B1 B 1.00719(14) 0.2042(2) 0.60679(11) 0.0327(4) Uani 1 d
B2 B 0.77129(12) 0.12883(16) 0.56598(9) 0.0223(3) Uani 1 d
H1B1 H 1.0267(15) 0.122(2) 0.6420(11) 0.047(6) Uiso 1 d
H1B2 H 0.7030(14) 0.1717(17) 0.5306(10) 0.036(5) Uiso 1 d
H2 H 0.7406(14) 0.2447(18) 0.6999(10) 0.034(5) Uiso 1 d
H2B1 H 1.060(2) 0.282(2) 0.6313(13) 0.039(7) Uiso 0.907(3) d
H2B2 H 0.7647(13) 0.0837(17) 0.6144(10) 0.033(5) Uiso 1 d
H3 H 0.7929(15) 0.348(2) 0.8272(11) 0.048(6) Uiso 1 d
H3B1 H 0.9987(16) 0.178(2) 0.5483(12) 0.054(6) Uiso 1 d
H4 H 0.9633(14) 0.4370(19) 0.8484(11) 0.039(5) Uiso 1 d
H5 H 1.0158(13) 0.3868(16) 0.7398(9) 0.027(4) Uiso 1 d
H6 H 0.9686(13) 0.0167(18) 0.7299(11) 0.035(5) Uiso 1 d
H7 H 0.8423(15) -0.0014(19) 0.7884(11) 0.040(5) Uiso 1 d
H8 H 0.8998(13) 0.1070(18) 0.9097(10) 0.035(5) Uiso 1 d
H9 H 1.0668(14) 0.1932(17) 0.9294(11) 0.035(5) Uiso 1 d
H10 H 1.1108(14) 0.1317(18) 0.8164(10) 0.035(5) Uiso 1 d
H12A H 0.9744(16) 0.460(2) 0.5593(12) 0.048(6) Uiso 1 d
H12B H 0.9410(14) 0.5056(19) 0.6235(12) 0.043(5) Uiso 1 d
H12C H 0.8963(16) 0.562(2) 0.5400(12) 0.053(6) Uiso 1 d
H13A H 0.7258(16) 0.516(2) 0.5245(12) 0.053(6) Uiso 1 d
H13B H 0.6935(16) 0.388(2) 0.5448(11) 0.046(6) Uiso 1 d
H13C H 0.7607(15) 0.476(2) 0.6091(12) 0.048(6) Uiso 1 d
H14A H 0.8012(15) 0.439(2) 0.4329(12) 0.049(6) Uiso 1 d
H14B H 0.7615(15) 0.3076(19) 0.4435(11) 0.038(5) Uiso 1 d
H14C H 0.8731(14) 0.3312(17) 0.4561(10) 0.030(5) Uiso 1 d
H16 H 0.6081(14) -0.0243(19) 0.5270(11) 0.037(5) Uiso 1 d
H17 H 0.4793(16) -0.162(2) 0.4912(12) 0.052(6) Uiso 1 d
H18 H 0.4897(15) -0.334(2) 0.4184(11) 0.046(6) Uiso 1 d
H19 H 0.6265(14) -0.3630(19) 0.3871(11) 0.040(5) Uiso 1 d
H20 H 0.7584(15) -0.2244(18) 0.4219(11) 0.042(6) Uiso 1 d
H21A H 0.9562(14) -0.0432(18) 0.5779(10) 0.034(5) Uiso 1 d
H21B H 0.9114(13) -0.1497(18) 0.5236(10) 0.032(5) Uiso 1 d
H22A H 0.8609(13) -0.1178(17) 0.6530(10) 0.031(5) Uiso 1 d
H22B H 0.8351(14) -0.2307(18) 0.6022(10) 0.033(5) Uiso 1 d
H23A H 1.0278(15) -0.1686(19) 0.6940(11) 0.040(5) Uiso 1 d
H23B H 1.0036(14) -0.2832(18) 0.6426(11) 0.035(5) Uiso 1 d
H24A H 0.9391(16) -0.243(2) 0.7701(13) 0.057(6) Uiso 1 d
H24B H 0.9105(16) -0.362(2) 0.7161(12) 0.053(6) Uiso 1 d
H24C H 1.0197(18) -0.342(2) 0.7665(13) 0.061(7) Uiso 1 d
H25A H 0.8625(13) 0.1041(17) 0.4349(10) 0.030(5) Uiso 1 d
H25B H 0.8381(13) -0.0309(18) 0.4025(10) 0.033(5) Uiso 1 d
H26A H 0.6862(13) 0.1422(17) 0.3807(10) 0.031(5) Uiso 1 d
H26B H 0.6760(13) 0.0153(18) 0.3458(10) 0.032(5) Uiso 1 d
H27A H 0.7920(16) 0.2000(19) 0.3089(11) 0.044(6) Uiso 1 d
H27B H 0.6803(14) 0.1800(18) 0.2660(11) 0.036(5) Uiso 1 d
H28A H 0.7729(19) 0.086(3) 0.2016(16) 0.082(8) Uiso 1 d
H28B H 0.7140(15) -0.016(2) 0.2318(11) 0.040(6) Uiso 1 d
H28C H 0.8256(17) -0.003(2) 0.2800(13) 0.055(6) Uiso 1 d

loop_
_atom_site_aniso_label
_atom_site_aniso_U_11
_atom_site_aniso_U_22
_atom_site_aniso_U_33
_atom_site_aniso_U_23
_atom_site_aniso_U_13
_atom_site_aniso_U_12
Fe1 0.02257(11) 0.02190(11) 0.01785(9) -0.00193(8) 0.00614(7) -0.00028(8)
Cl1 0.025(2) 0.047(3) 0.040(3) -0.018(2) 0.0171(18) -0.0130(19)
P1 0.02132(17) 0.02276(18) 0.01835(15) -0.00152(13) 0.00783(13) 0.00151(14)
P2 0.02282(18) 0.02373(19) 0.02045(16) -0.00157(14) 0.00846(14) 0.00244(14)
C1 0.0251(7) 0.0231(7) 0.0184(6) 0.0000(5) 0.0075(5) 0.0041(6)
C2 0.0237(7) 0.0363(9) 0.0216(6) -0.0006(6) 0.0086(6) 0.0080(6)
C3 0.0385(9) 0.0378(9) 0.0227(7) -0.0003(6) 0.0134(7) 0.0129(7)
C4 0.0462(10) 0.0229(7) 0.0211(7) -0.0026(6) 0.0084(7) 0.0039(7)
C5 0.0316(8) 0.0216(7) 0.0226(6) -0.0007(6) 0.0081(6) 0.0002(6)
C6 0.0420(9) 0.0216(7) 0.0276(7) -0.0018(6) 0.0083(7) 0.0025(7)
C7 0.0401(10) 0.0255(8) 0.0353(8) 0.0006(7) 0.0088(7) -0.0099(7)
C8 0.0417(9) 0.0298(8) 0.0261(7) 0.0044(6) 0.0128(7) -0.0030(7)
C9 0.0320(8) 0.0277(8) 0.0239(7) 0.0012(6) 0.0034(6) 0.0019(6)
C10 0.0282(8) 0.0264(8) 0.0311(7) 0.0019(6) 0.0077(6) 0.0051(6)
C11 0.0381(9) 0.0234(7) 0.0212(6) 0.0007(6) 0.0110(6) 0.0015(6)
C12 0.0595(13) 0.0305(9) 0.0303(8) -0.0011(7) 0.0151(9) -0.0114(9)
C13 0.0489(11) 0.0323(9) 0.0315(8) 0.0057(7) 0.0121(8) 0.0165(8)
C14 0.0489(11) 0.0324(9) 0.0211(7) 0.0014(6) 0.0108(7) -0.0004(8)
C15 0.0276(7) 0.0244(7) 0.0218(6) 0.0009(6) 0.0054(6) 0.0010(6)
C16 0.0334(8) 0.0276(8) 0.0317(8) 0.0008(7) 0.0123(7) -0.0018(7)
C17 0.0348(9) 0.0392(10) 0.0453(10) 0.0062(8) 0.0148(8) -0.0068(8)
C18 0.0458(11) 0.0322(9) 0.0345(8) 0.0054(7) 0.0007(8) -0.0146(8)
C19 0.0553(12) 0.0283(9) 0.0291(8) -0.0050(7) 0.0043(8) -0.0042(8)
C20 0.0396(9) 0.0322(9) 0.0294(8) -0.0051(7) 0.0086(7) 0.0006(7)
C21 0.0259(8) 0.0288(8) 0.0291(7) 0.0002(6) 0.0123(6) 0.0060(6)
C22 0.0260(7) 0.0240(7) 0.0251(7) -0.0029(6) 0.0061(6) -0.0002(6)
C23 0.0321(8) 0.0237(8) 0.0333(8) -0.0047(6) 0.0012(7) 0.0036(7)
C24 0.0641(14) 0.0328(10) 0.0286(8) 0.0018(7) 0.0028(9) 0.0073(10)
C25 0.0275(8) 0.0303(8) 0.0233(6) -0.0013(6) 0.0118(6) 0.0045(6)
C26 0.0251(7) 0.0327(8) 0.0233(7) -0.0019(6) 0.0086(6) 0.0024(6)
C27 0.0315(9) 0.0453(11) 0.0264(7) 0.0062(7) 0.0100(7) 0.0053(8)
C28 0.0566(14) 0.0748(17) 0.0304(9) -0.0012(10) 0.0192(9) 0.0140(13)
B1 0.0252(9) 0.0439(11) 0.0322(9) -0.0018(8) 0.0138(7) 0.0045(8)
B2 0.0221(8) 0.0247(8) 0.0217(7) -0.0020(6) 0.0098(6) 0.0024(6)

loop_
_atom_type_symbol
_atom_type_description
_atom_type_scat_dispersion_real
_atom_type_scat_dispersion_imag
_atom_type_scat_source
Fe Fe 0.3463 0.8444 'International Tables Vol C Tables 4.2.6.8 and 6.1.1.4'
Cl Cl 0.1484 0.1585 'International Tables Vol C Tables 4.2.6.8 and 6.1.1.4'
P P 0.1023 0.0942 'International Tables Vol C Tables 4.2.6.8 and 6.1.1.4'
C C 0.0033 0.0016 'International Tables Vol C Tables 4.2.6.8 and 6.1.1.4'
B B 0.0013 0.0007 'International Tables Vol C Tables 4.2.6.8 and 6.1.1.4'
H H 0 0 'International Tables Vol C Tables 4.2.6.8 and 6.1.1.4'

loop_
_geom_angle_atom_site_label_1
_geom_angle_atom_site_label_2
_geom_angle_atom_site_label_3
_geom_angle
C5 Fe1 C6 124.38(7)
C5 Fe1 C2 68.93(7)
C6 Fe1 C2 122.48(7)
C5 Fe1 C7 161.09(7)
C6 Fe1 C7 40.62(7)
C2 Fe1 C7 107.63(7)
C5 Fe1 C4 40.79(6)
C6 Fe1 C4 160.66(7)
C2 Fe1 C4 68.52(7)
C7 Fe1 C4 156.90(7)
C5 Fe1 C3 68.57(7)
C6 Fe1 C3 158.01(7)
C2 Fe1 C3 40.93(6)
C7 Fe1 C3 121.82(8)
C4 Fe1 C3 40.36(7)
C5 Fe1 C1 41.24(6)
C6 Fe1 C1 107.77(6)
C2 Fe1 C1 41.19(6)
C7 Fe1 C1 124.00(7)
C4 Fe1 C1 69.07(6)
C3 Fe1 C1 69.18(6)
C5 Fe1 C10 107.45(7)
C6 Fe1 C10 40.68(7)
C2 Fe1 C10 158.27(6)
C7 Fe1 C10 68.46(7)
C4 Fe1 C10 123.61(7)
C3 Fe1 C10 159.49(7)
C1 Fe1 C10 121.97(6)
C5 Fe1 C9 121.40(7)
C6 Fe1 C9 68.33(7)
C2 Fe1 C9 159.67(6)
C7 Fe1 C9 68.36(7)
C4 Fe1 C9 106.91(7)
C3 Fe1 C9 122.89(6)
C1 Fe1 C9 157.58(7)
C10 Fe1 C9 40.67(6)
C5 Fe1 C8 156.77(7)
C6 Fe1 C8 68.37(7)
C2 Fe1 C8 123.43(7)
C7 Fe1 C8 40.68(7)
C4 Fe1 C8 121.05(7)
C3 Fe1 C8 106.82(7)
C1 Fe1 C8 160.45(7)
C10 Fe1 C8 68.46(7)
C9 Fe1 C8 40.61(7)
B1 Cl1 H2B1 37.9(19)
C1 P1 C11 101.92(7)
C1 P1 B1 110.60(8)
C11 P1 B1 109.85(8)
C1 P1 B2 106.36(7)
C11 P1 B2 108.97(7)
B1 P1 B2 117.91(8)
C15 P2 C21 103.74(8)
C15 P2 C25 104.28(7)
C21 P2 C25 106.64(7)
C15 P2 B2 110.98(7)
C21 P2 B2 113.86(7)
C25 P2 B2 116.21(8)
C2 C1 C5 106.81(13)
C2 C1 P1 128.36(11)
C5 C1 P1 124.63(11)
C2 C1 Fe1 69.26(8)
C5 C1 Fe1 69.11(8)
P1 C1 Fe1 130.50(8)
C3 C2 C1 108.21(14)
C3 C2 Fe1 69.67(9)
C1 C2 Fe1 69.55(8)
C3 C2 H2 127.3(11)
C1 C2 H2 124.4(11)
Fe1 C2 H2 125.8(12)
C4 C3 C2 108.18(14)
C4 C3 Fe1 69.80(9)
C2 C3 Fe1 69.40(9)
C4 C3 H3 128.4(12)
C2 C3 H3 123.3(12)
Fe1 C3 H3 123.4(13)
C3 C4 C5 108.53(14)
C3 C4 Fe1 69.84(10)
C5 C4 Fe1 69.37(9)
C3 C4 H4 125.8(12)
C5 C4 H4 125.6(12)
Fe1 C4 H4 124.1(13)
C4 C5 C1 108.27(14)
C4 C5 Fe1 69.84(9)
C1 C5 Fe1 69.65(9)
C4 C5 H5 126.4(11)
C1 C5 H5 125.3(11)
Fe1 C5 H5 124.8(11)
C7 C6 C10 108.24(15)
C7 C6 Fe1 69.73(10)
C10 C6 Fe1 69.81(9)
C7 C6 H6 125.7(12)
C10 C6 H6 125.8(12)
Fe1 C6 H6 121.5(12)
C6 C7 C8 108.07(16)
C6 C7 Fe1 69.65(10)
C8 C7 Fe1 69.92(10)
C6 C7 H7 126.0(13)
C8 C7 H7 125.9(13)
Fe1 C7 H7 124.5(13)
C9 C8 C7 107.77(15)
C9 C8 Fe1 69.60(9)
C7 C8 Fe1 69.40(9)
C9 C8 H8 125.8(12)
C7 C8 H8 126.4(12)
Fe1 C8 H8 124.5(12)
C8 C9 C10 108.19(15)
C8 C9 Fe1 69.78(9)
C10 C9 Fe1 69.61(9)
C8 C9 H9 125.4(11)
C10 C9 H9 126.3(12)
Fe1 C9 H9 123.8(11)
C6 C10 C9 107.73(15)
C6 C10 Fe1 69.50(9)
C9 C10 Fe1 69.72(9)
C6 C10 H10 125.4(12)
C9 C10 H10 126.9(12)
Fe1 C10 H10 124.9(12)
C13 C11 C12 109.11(16)
C13 C11 C14 110.20(14)
C12 C11 C14 108.61(14)
C13 C11 P1 110.01(11)
C12 C11 P1 110.23(12)
C14 C11 P1 108.66(11)
C11 C12 H12A 110.7(14)
C11 C12 H12B 111.5(12)
H12A C12 H12B 108.5(17)
C11 C12 H12C 107.5(13)
H12A C12 H12C 108.0(18)
H12B C12 H12C 110.6(18)
C11 C13 H13A 108.3(13)
C11 C13 H13B 111.4(12)
H13A C13 H13B 108.6(18)
C11 C13 H13C 112.5(12)
H13A C13 H13C 107.7(18)
H13B C13 H13C 108.2(17)
C11 C14 H14A 110.3(12)
C11 C14 H14B 113.5(12)
H14A C14 H14B 108.5(16)
C11 C14 H14C 110.3(11)
H14A C14 H14C 103.4(16)
H14B C14 H14C 110.4(16)
C16 C15 C20 118.87(15)
C16 C15 P2 121.79(12)
C20 C15 P2 119.33(13)
C15 C16 C17 120.21(17)
C15 C16 H16 119.6(12)
C17 C16 H16 120.2(12)
C18 C17 C16 120.30(18)
C18 C17 H17 121.9(14)
C16 C17 H17 117.8(14)
C17 C18 C19 120.04(17)
C17 C18 H18 121.4(13)
C19 C18 H18 118.5(13)
C20 C19 C18 120.21(18)
C20 C19 H19 120.5(12)
C18 C19 H19 119.3(12)
C19 C20 C15 120.38(17)
C19 C20 H20 119.9(12)
C15 C20 H20 119.7(12)
C22 C21 P2 113.30(11)
C22 C21 H21A 111.3(11)
P2 C21 H21A 106.5(11)
C22 C21 H21B 111.6(11)
P2 C21 H21B 105.7(11)
H21A C21 H21B 108.2(15)
C23 C22 C21 112.90(14)
C23 C22 H22A 107.5(11)
C21 C22 H22A 111.3(11)
C23 C22 H22B 109.0(11)
C21 C22 H22B 110.0(11)
H22A C22 H22B 105.8(15)
C24 C23 C22 111.74(16)
C24 C23 H23A 109.3(12)
C22 C23 H23A 108.8(12)
C24 C23 H23B 112.2(11)
C22 C23 H23B 108.5(11)
H23A C23 H23B 106.1(16)
C23 C24 H24A 112.0(13)
C23 C24 H24B 110.7(13)
H24A C24 H24B 108.3(18)
C23 C24 H24C 111.1(14)
H24A C24 H24C 107.3(18)
H24B C24 H24C 107.2(19)
C26 C25 P2 113.41(11)
C26 C25 H25A 110.2(11)
P2 C25 H25A 105.4(10)
C26 C25 H25B 108.9(11)
P2 C25 H25B 108.9(11)
H25A C25 H25B 110.0(15)
C27 C26 C25 112.53(13)
C27 C26 H26A 109.1(11)
C25 C26 H26A 111.3(11)
C27 C26 H26B 109.3(11)
C25 C26 H26B 107.6(11)
H26A C26 H26B 106.8(15)
C28 C27 C26 113.62(17)
C28 C27 H27A 107.6(12)
C26 C27 H27A 112.1(12)
C28 C27 H27B 110.6(12)
C26 C27 H27B 106.9(12)
H27A C27 H27B 105.9(16)
C27 C28 H28A 109.5(16)
C27 C28 H28B 109.1(13)
H28A C28 H28B 112.0(19)
C27 C28 H28C 107.9(12)
H28A C28 H28C 113.5(19)
H28B C28 H28C 104.6(18)
Cl1 B1 P1 125.1(2)
Cl1 B1 H1B1 116.0(11)
P1 B1 H1B1 106.4(11)
Cl1 B1 H2B1 22.9(14)
P1 B1 H2B1 109.6(14)
H1B1 B1 H2B1 111.7(16)
Cl1 B1 H3B1 93.3(11)
P1 B1 H3B1 104.8(11)
H1B1 B1 H3B1 108.7(16)
H2B1 B1 H3B1 115.1(18)
P2 B2 P1 115.62(8)
P2 B2 H1B2 106.2(10)
P1 B2 H1B2 110.7(10)
P2 B2 H2B2 103.7(10)
P1 B2 H2B2 107.4(10)
H1B2 B2 H2B2 113.3(13)

loop_
_geom_bond_atom_site_label_1
_geom_bond_atom_site_label_2
_geom_bond_distance
Fe1 C5 2.0317(16)
Fe1 C6 2.0349(16)
Fe1 C2 2.0349(15)
Fe1 C7 2.0361(17)
Fe1 C4 2.0379(17)
Fe1 C3 2.0385(16)
Fe1 C1 2.0389(14)
Fe1 C10 2.0391(16)
Fe1 C9 2.0406(15)
Fe1 C8 2.0430(16)
Cl1 B1 1.622(5)
Cl1 H2B1 0.72(3)
P1 C1 1.8054(14)
P1 C11 1.8767(16)
P1 B1 1.9372(19)
P1 B2 1.9665(18)
P2 C15 1.8079(16)
P2 C21 1.8134(16)
P2 C25 1.8195(15)
P2 B2 1.9366(16)
C1 C2 1.433(2)
C1 C5 1.434(2)
C2 C3 1.424(2)
C2 H2 0.96(2)
C3 C4 1.406(3)
C3 H3 0.99(2)
C4 C5 1.418(2)
C4 H4 0.91(2)
C5 H5 0.949(17)
C6 C7 1.413(3)
C6 C10 1.416(2)
C6 H6 0.914(19)
C7 C8 1.418(2)
C7 H7 0.89(2)
C8 C9 1.417(2)
C8 H8 0.913(19)
C9 C10 1.418(2)
C9 H9 0.960(19)
C10 H10 0.937(19)
C11 C13 1.524(2)
C11 C12 1.526(2)
C11 C14 1.532(2)
C12 H12A 0.92(2)
C12 H12B 0.99(2)
C12 H12C 0.98(2)
C13 H13A 0.96(2)
C13 H13B 0.98(2)
C13 H13C 1.00(2)
C14 H14A 1.00(2)
C14 H14B 0.96(2)
C14 H14C 0.961(19)
C15 C16 1.383(2)
C15 C20 1.402(2)
C16 C17 1.390(2)
C16 H16 0.94(2)
C17 C18 1.375(3)
C17 H17 0.97(2)
C18 C19 1.378(3)
C18 H18 0.95(2)
C19 C20 1.377(3)
C19 H19 0.94(2)
C20 H20 1.00(2)
C21 C22 1.523(2)
C21 H21A 0.966(19)
C21 H21B 0.946(19)
C22 C23 1.522(2)
C22 H22A 0.963(18)
C22 H22B 0.97(2)
C23 C24 1.515(3)
C23 H23A 0.97(2)
C23 H23B 0.98(2)
C24 H24A 1.03(2)
C24 H24B 0.97(2)
C24 H24C 0.97(2)
C25 C26 1.530(2)
C25 H25A 0.980(19)
C25 H25B 0.969(19)
C26 C27 1.527(2)
C26 H26A 0.951(19)
C26 H26B 0.953(19)
C27 C28 1.505(3)
C27 H27A 1.01(2)
C27 H27B 0.94(2)
C28 H28A 1.02(3)
C28 H28B 0.94(2)
C28 H28C 1.05(2)
B1 H1B1 1.10(2)
B1 H2B1 1.14(3)
B1 H3B1 1.12(2)
B2 H1B2 1.095(19)
B2 H2B2 1.084(18)
